data_2000752
loop_
_publ_author_name
'Chen, C.'
'Xu, D.'
'Xu, Y.'
'Cheng, C.'
'Ling, R.'

_publ_section_title
;Structure of
 <i>catena</i>-poly[{(2,2'-bipyridyl)(diperchlorato)copper(II)}-\m-4,4'-bipyridyl]
;
_journal_issue 7
_journal_name_full 'Acta Crystallographica Section C'
_journal_page_first 1231
_journal_page_last 1233
_journal_paper_doi 10.1107/S0108270191014361
_journal_volume 48
_journal_year 1992
_chemical_formula_sum 'C20 H16 Cl2 Cu N4 O8'
_chemical_formula_weight 574.5
_symmetry_cell_setting orthorhombic
_symmetry_space_group_name_H-M 'P b c n'
_cell_angle_alpha 90
_cell_angle_beta 90
_cell_angle_gamma 90
_cell_formula_units_Z 4
_cell_length_a 12.413(3)
_cell_length_b 14.645(3)
_cell_length_c 12.287(2)
_cell_volume 2233.6(8)
_diffrn_radiation_type Mo
_diffrn_radiation_wavelength 0.71069
_exptl_absorpt_coefficient_mu 1.312
_exptl_crystal_density_diffrn 1.708
_exptl_crystal_F_000 1164
_cod_data_source_file as0546.cif
_cod_data_source_block as0546a
_cod_original_formula_sum 'C20 H16 Cl2 Cu1 N4 O8'
_cod_database_code 2000752

loop_
_atom_site_label
_atom_site_fract_x
_atom_site_fract_y
_atom_site_fract_z
Cu .0 .19151(5) .25
Cl .29770(10) .18700(10) .19910(10)
O(1) .1883(4) .1834(5) .1749(5)
O(2) .3391(7) .1000(4) .1954(6)
O(3) .3466(7) .2431(5) .1281(7)
O(4) .3000(5) .2209(4) .3094(5)
N(1) .0524(3) .0892(3) .3428(3)
N(2) .0279(4) .2910(3) .3600(3)
C(1) .0358(4) .0058(3) .3018(4)
C(2) .0801(5) -.0729(4) .3443(5)
C(3) .1428(5) -.0638(4) .4352(6)
C(4) .1589(5) .0203(4) .4815(5)
C(5) .1125(5) .0962(4) .4324(4)
C(6) .0890(5) .3633(4) .3333(5)
C(7) .0798(4) .4464(3) .3865(5)
C(8) .0072(5) .4556(3) .4723(4)
C(9) -.0496(5) .3782(3) .5035(5)
C(10) -.0372(5) .2987(3) .4449(4)
H(2) .0688 -.1346 .3240
H(3) .1773 -.1191 .4696
H(4) .2028 .0262 .5509
H(5) .1259 .1594 .4658
H(6) .1436 .3568 .2708
H(7) .1259 .5002 .3641
H(9) -.1000 .3803 .5689
H(10) -.0811 .2435 .4681

loop_
_geom_bond_atom_site_label_1
_geom_bond_atom_site_label_2
_geom_bond_distance
Cu O(1) 2.516(7)
Cu N(2) 2.017(4)
N(1) C(5) 1.334(7)
N(2) C(10) 1.324(7)
C(1) C(2) 1.379(8)
C(3) C(4) 1.371(9)
C(6) C(7) 1.386(8)
C(9) C(10) 1.376(9)
Cl O(2) 1.375(8)
Cl O(4) 1.444(6)
Cu N(1) 1.992(4)
N(1) C(1) 1.337(7)
N(2) C(6) 1.343(7)
C(2) C(3) 1.368(9)
C(4) C(5) 1.390(9)
C(7) C(8) 1.393(8)
C(8) C(9) 1.389(8)
Cl O(1) 1.390(8)
Cl O(3) 1.344(9)
